data_7249227
loop_
_publ_author_name
'Flores-Romero, V\'ictor'
'LeBlanc, Jesse'
'Chen, Zichuan'
'Lavoie, Gino G.'

_publ_section_title
;
 Ti and Zr complexes bearing guanidine-phenolate ligands: coordination
 chemistry and polymerization studies
;
_journal_issue 35
_journal_name_full 'RSC Advances'
_journal_page_first 25889
_journal_page_last 25899
_journal_paper_doi 10.1039/D4RA05146G
_journal_volume 14
_journal_year 2024
_chemical_formula_moiety 'C28 H42 N6 O4 Ti'
_chemical_formula_sum 'C28 H42 N6 O4 Ti'
_chemical_formula_weight 574.57
_space_group_crystal_system monoclinic
_space_group_IT_number 14
_space_group_name_Hall '-P 2yn'
_space_group_name_H-M_alt 'P 1 21/n 1'
_atom_sites_solution_hydrogens geom
_atom_sites_solution_primary direct
_audit_creation_date 2022-02-03
_audit_creation_method
;
Olex2 1.3
(compiled 2020.11.12 svn.r5f609507 for OlexSys, GUI svn.r6408)
;
_audit_update_record
;
2024-04-02 deposited with the CCDC.	2024-08-06 downloaded from the CCDC.
;
_cell_angle_alpha 90
_cell_angle_beta 95.7949(12)
_cell_angle_gamma 90
_cell_formula_units_Z 8
_cell_length_a 23.2014(7)
_cell_length_b 10.7004(3)
_cell_length_c 24.3975(7)
_cell_measurement_reflns_used 9907
_cell_measurement_temperature 173.0
_cell_measurement_theta_max 30.52
_cell_measurement_theta_min 2.60
_cell_volume 6026.1(3)
_computing_cell_refinement 'SAINT V8.40B (?, 2016)'
_computing_data_reduction 'SAINT V8.40B (?, 2016)'
_computing_molecular_graphics 'Olex2 1.3 (Dolomanov et al., 2009)'
_computing_publication_material 'Olex2 1.3 (Dolomanov et al., 2009)'
_computing_structure_refinement 'SHELXL 2018/3 (Sheldrick, 2015)'
_computing_structure_solution 'SHELXS  (Sheldrick, 2008)'
_diffrn_ambient_temperature 173.0
_diffrn_measured_fraction_theta_full 0.997
_diffrn_measured_fraction_theta_max 0.998
_diffrn_measurement_device_type 'Bruker APEX-II CCD'
_diffrn_measurement_method '\f and \w scans'
_diffrn_radiation_type MoK\a
_diffrn_radiation_wavelength 0.71073
_diffrn_reflns_av_R_equivalents 0.0771
_diffrn_reflns_av_unetI/netI 0.0307
_diffrn_reflns_Laue_measured_fraction_full 0.997
_diffrn_reflns_Laue_measured_fraction_max 0.998
_diffrn_reflns_limit_h_max 32
_diffrn_reflns_limit_h_min -29
_diffrn_reflns_limit_k_max 15
_diffrn_reflns_limit_k_min -15
_diffrn_reflns_limit_l_max 34
_diffrn_reflns_limit_l_min -34
_diffrn_reflns_number 157194
_diffrn_reflns_point_group_measured_fraction_full 0.997
_diffrn_reflns_point_group_measured_fraction_max 0.998
_diffrn_reflns_theta_full 25.242
_diffrn_reflns_theta_max 30.033
_diffrn_reflns_theta_min 2.538
_diffrn_source_current 20.0
_diffrn_source_power 1.0
_diffrn_source_voltage 50.0
_exptl_absorpt_coefficient_mu 0.326
_exptl_absorpt_correction_type none
_exptl_crystal_colour 'clear yellow'
_exptl_crystal_colour_lustre clear
_exptl_crystal_colour_primary yellow
_exptl_crystal_density_diffrn 1.267
_exptl_crystal_description block
_exptl_crystal_F_000 2448
_exptl_crystal_recrystallization_method 'evaporation from saturated pentane solution'
_exptl_crystal_size_max 0.1
_exptl_crystal_size_mid 0.1
_exptl_crystal_size_min 0.1
_refine_diff_density_max 0.431
_refine_diff_density_min -0.597
_refine_diff_density_rms 0.056
_refine_ls_extinction_method none
_refine_ls_goodness_of_fit_ref 1.131
_refine_ls_hydrogen_treatment constr
_refine_ls_matrix_type full
_refine_ls_number_parameters 779
_refine_ls_number_reflns 17589
_refine_ls_number_restraints 0
_refine_ls_restrained_S_all 1.131
_refine_ls_R_factor_all 0.0643
_refine_ls_R_factor_gt 0.0532
_refine_ls_shift/su_max 0.007
_refine_ls_shift/su_mean 0.000
_refine_ls_structure_factor_coef Fsqd
_refine_ls_weighting_details 'w=1/[\s^2^(Fo^2^)+(0.0497P)^2^+3.7815P] where P=(Fo^2^+2Fc^2^)/3'
_refine_ls_weighting_scheme calc
_refine_ls_wR_factor_gt 0.1254
_refine_ls_wR_factor_ref 0.1316
_reflns_Friedel_coverage 0.000
_reflns_number_gt 15053
_reflns_number_total 17589
_reflns_threshold_expression 'I > 2\s(I)'
_cod_data_source_file d4ra05146g2.cif
_cod_data_source_block zn001_0m
_cod_database_code 7249227
_shelx_shelxl_version_number 2018/3
_shelx_space_group_comment
;
The symmetry employed for this shelxl refinement is uniquely defined
by the following loop, which should always be used as a source of
symmetry information in preference to the above space-group names.
They are only intended as comments.
;
_shelx_estimated_absorpt_t_max 0.968
_shelx_estimated_absorpt_t_min 0.968
_olex2_refinement_description
;
1. Fixed Uiso
 At 1.2 times of:
  All C(H) groups, All C(H,H) groups
 At 1.5 times of:
  All C(H,H,H) groups
2. Others
 Sof(C23A)=Sof(H23A)=Sof(C24A)=Sof(H24A)=Sof(H24B)=Sof(H24C)=Sof(C25A)=
 Sof(H25A)=Sof(H25B)=Sof(H25C)=1-FVAR(1)
 Sof(C29A)=Sof(H29A)=Sof(C30A)=Sof(H30A)=Sof(H30B)=Sof(H30C)=Sof(C31A)=
 Sof(H31A)=Sof(H31B)=Sof(H31C)=FVAR(1)
 Sof(C26B)=Sof(H26B)=Sof(C27B)=Sof(H27D)=Sof(H27E)=Sof(H27F)=Sof(C28B)=
 Sof(H28D)=Sof(H28E)=Sof(H28F)=1-FVAR(2)
 Sof(C29B)=Sof(H29B)=Sof(C30B)=Sof(H30D)=Sof(H30E)=Sof(H30F)=Sof(C31B)=
 Sof(H31D)=Sof(H31E)=Sof(H31F)=FVAR(2)
3.a Ternary CH refined with riding coordinates:
 C26A(H26A), C29A(H29A), C23A(H23A), C23B(H23B), C29B(H29B), C26B(H26B)
3.b Secondary CH2 refined with riding coordinates:
 C2A(H2AA,H2AB), C3A(H3AA,H3AB), C13A(H13A,H13B), C14A(H14A,H14B), C2B(H2BB,
 H2BA), C3B(H3BA,H3BB), C13B(H13C,H13D), C14B(H14C,H14D)
3.c Aromatic/amide H refined with riding coordinates:
 C8A(H8A), C9A(H9A), C10A(H10A), C11A(H11A), C19A(H19A), C20A(H20A),
 C21A(H21A), C22A(H22A), C8B(H8B), C9B(H9B), C10B(H10B), C11B(H11B), C19B(H19B),
  C20B(H20B), C21B(H21B), C22B(H22B)
3.d Idealised Me refined as rotating group:
 C4A(H4AA,H4AC,H4AB), C5A(H5AA,H5AC,H5AB), C15A(H15B,H15C,H15A), C16A(H16A,
 H16B,H16C), C27A(H27A,H27B,H27C), C28A(H28C,H28A,H28B), C30A(H30A,H30B,H30C),
 C31A(H31A,H31B,H31C), C24A(H24A,H24B,H24C), C25A(H25A,H25B,H25C), C4B(H4BB,
 H4BC,H4BA), C5B(H5BA,H5BB,H5BC), C15B(H15E,H15F,H15D), C16B(H16D,H16E,H16F),
 C24B(H24D,H24E,H24F), C25B(H25D,H25E,H25F), C30B(H30D,H30E,H30F), C31B(H31D,
 H31E,H31F), C27B(H27D,H27E,H27F), C28B(H28D,H28E,H28F)
;
_olex2_submission_special_instructions 'No special instructions were received'

loop_
_space_group_symop_operation_xyz
'x, y, z'
'-x+1/2, y+1/2, -z+1/2'
'-x, -y, -z'
'x-1/2, -y-1/2, z-1/2'

loop_
_atom_site_label
_atom_site_type_symbol
_atom_site_fract_x
_atom_site_fract_y
_atom_site_fract_z
_atom_site_U_iso_or_equiv
_atom_site_adp_type
_atom_site_occupancy
_atom_site_site_symmetry_order
_atom_site_calc_flag
_atom_site_refinement_flags_posn
_atom_site_refinement_flags_adp
_atom_site_refinement_flags_occupancy
_atom_site_disorder_assembly
_atom_site_disorder_group
Ti1A Ti 0.17038(2) 0.23239(3) 0.51635(2) 0.02579(7) Uani 1 1 d . . . . .
O1A O 0.18744(5) 0.38530(11) 0.48025(5) 0.0247(2) Uani 1 1 d . . . . .
O2A O 0.17429(7) 0.10651(13) 0.57294(6) 0.0427(3) Uani 1 1 d . . . . .
O3A O 0.09303(6) 0.25982(14) 0.51128(6) 0.0416(3) Uani 1 1 d . . . . .
O4A O 0.17131(6) 0.11619(12) 0.46049(5) 0.0329(3) Uani 1 1 d . . . . .
N1A N 0.27233(6) 0.23232(13) 0.51380(6) 0.0244(3) Uani 1 1 d . . . . .
N2A N 0.32264(7) 0.11846(15) 0.44760(6) 0.0320(3) Uani 1 1 d . . . . .
N3A N 0.30564(7) 0.02619(15) 0.52583(7) 0.0355(3) Uani 1 1 d . . . . .
N4A N 0.18979(6) 0.33968(14) 0.59654(5) 0.0254(3) Uani 1 1 d . . . . .
N5A N 0.26732(7) 0.48210(18) 0.62735(6) 0.0373(4) Uani 1 1 d . . . . .
N6A N 0.18992(7) 0.55314(15) 0.57620(7) 0.0347(3) Uani 1 1 d . . . . .
C1A C 0.29886(7) 0.13275(16) 0.49628(7) 0.0268(3) Uani 1 1 d . . . . .
C2A C 0.33914(10) -0.0128(2) 0.44078(9) 0.0426(5) Uani 1 1 d . . . . .
H2AA H 0.377980 -0.019315 0.427529 0.051 Uiso 1 1 calc R U . . .
H2AB H 0.310632 -0.056561 0.414569 0.051 Uiso 1 1 calc R U . . .
C3A C 0.33924(11) -0.0659(2) 0.49846(10) 0.0456(5) Uani 1 1 d . . . . .
H3AA H 0.320557 -0.149148 0.497788 0.055 Uiso 1 1 calc R U . . .
H3AB H 0.379149 -0.072859 0.516835 0.055 Uiso 1 1 calc R U . . .
C4A C 0.30116(10) 0.1847(2) 0.39757(8) 0.0410(5) Uani 1 1 d . . . . .
H4AA H 0.304243 0.274987 0.403966 0.061 Uiso 1 1 calc R U . . .
H4AC H 0.260519 0.162410 0.387383 0.061 Uiso 1 1 calc R U . . .
H4AB H 0.324247 0.161344 0.367675 0.061 Uiso 1 1 calc R U . . .
C5A C 0.30181(11) 0.0169(2) 0.58435(9) 0.0474(5) Uani 1 1 d . . . . .
H5AA H 0.291546 0.098604 0.598699 0.071 Uiso 1 1 calc R U . . .
H5AC H 0.339266 -0.009882 0.602768 0.071 Uiso 1 1 calc R U . . .
H5AB H 0.272006 -0.044347 0.591345 0.071 Uiso 1 1 calc R U . . .
C6A C 0.28773(7) 0.35046(15) 0.49376(6) 0.0239(3) Uani 1 1 d . . . . .
C7A C 0.24085(7) 0.42959(15) 0.47708(6) 0.0235(3) Uani 1 1 d . . . . .
C8A C 0.25092(8) 0.54854(17) 0.45664(7) 0.0309(3) Uani 1 1 d . . . . .
H8A H 0.219308 0.602073 0.445215 0.037 Uiso 1 1 calc R U . . .
C9A C 0.30763(9) 0.58841(18) 0.45307(8) 0.0367(4) Uani 1 1 d . . . . .
H9A H 0.314495 0.668458 0.438188 0.044 Uiso 1 1 calc R U . . .
C10A C 0.35396(9) 0.51256(19) 0.47098(8) 0.0363(4) Uani 1 1 d . . . . .
H10A H 0.392467 0.541325 0.469222 0.044 Uiso 1 1 calc R U . . .
C11A C 0.34415(8) 0.39388(18) 0.49160(7) 0.0314(4) Uani 1 1 d . . . . .
H11A H 0.376049 0.342241 0.504271 0.038 Uiso 1 1 calc R U . . .
C12A C 0.21435(7) 0.45128(18) 0.60046(7) 0.0282(3) Uani 1 1 d . . . . .
C13A C 0.28338(10) 0.6060(2) 0.60865(9) 0.0478(6) Uani 1 1 d . . . . .
H13A H 0.309204 0.599862 0.578841 0.057 Uiso 1 1 calc R U . . .
H13B H 0.302939 0.655552 0.639380 0.057 Uiso 1 1 calc R U . . .
C14A C 0.22583(11) 0.6631(2) 0.58784(10) 0.0483(5) Uani 1 1 d . . . . .
H14A H 0.210563 0.716370 0.616253 0.058 Uiso 1 1 calc R U . . .
H14B H 0.228851 0.713317 0.554159 0.058 Uiso 1 1 calc R U . . .
C15A C 0.31355(8) 0.3900(3) 0.63801(8) 0.0472(6) Uani 1 1 d . . . . .
H15B H 0.302869 0.313021 0.617707 0.071 Uiso 1 1 calc R U . . .
H15C H 0.319293 0.371851 0.677553 0.071 Uiso 1 1 calc R U . . .
H15A H 0.349524 0.423320 0.625913 0.071 Uiso 1 1 calc R U . . .
C16A C 0.12943(9) 0.5644(2) 0.55592(10) 0.0439(5) Uani 1 1 d . . . . .
H16A H 0.109661 0.617014 0.581044 0.066 Uiso 1 1 calc R U . . .
H16B H 0.111590 0.481268 0.553757 0.066 Uiso 1 1 calc R U . . .
H16C H 0.126029 0.602428 0.519197 0.066 Uiso 1 1 calc R U . . .
C17A C 0.19534(7) 0.25695(19) 0.64160(7) 0.0324(4) Uani 1 1 d . . . . .
C18A C 0.18450(9) 0.1325(2) 0.62688(9) 0.0403(5) Uani 1 1 d . . . . .
C19A C 0.18513(11) 0.0413(3) 0.66789(11) 0.0593(7) Uani 1 1 d . . . . .
H19A H 0.177715 -0.043640 0.658356 0.071 Uiso 1 1 calc R U . . .
C20A C 0.19675(11) 0.0763(3) 0.72314(11) 0.0698(10) Uani 1 1 d . . . . .
H20A H 0.197826 0.014358 0.751135 0.084 Uiso 1 1 calc R U . . .
C21A C 0.20664(10) 0.1991(3) 0.73732(9) 0.0605(8) Uani 1 1 d . . . . .
H21A H 0.214052 0.221442 0.775056 0.073 Uiso 1 1 calc R U . . .
C22A C 0.20592(8) 0.2908(3) 0.69727(8) 0.0444(5) Uani 1 1 d . . . . .
H22A H 0.212517 0.375774 0.707346 0.053 Uiso 1 1 calc R U . . .
C26A C 0.13336(9) 0.01264(18) 0.44969(9) 0.0384(4) Uani 1 1 d . . . . .
H26A H 0.102574 0.015542 0.475536 0.046 Uiso 1 1 calc R U . . .
C27A C 0.16747(14) -0.1062(2) 0.45922(13) 0.0640(8) Uani 1 1 d . . . . .
H27A H 0.186166 -0.107503 0.497079 0.096 Uiso 1 1 calc R U . . .
H27B H 0.197106 -0.110635 0.433372 0.096 Uiso 1 1 calc R U . . .
H27C H 0.141364 -0.178087 0.453438 0.096 Uiso 1 1 calc R U . . .
C28A C 0.10528(13) 0.0217(2) 0.39109(11) 0.0586(7) Uani 1 1 d . . . . .
H28C H 0.135189 0.017476 0.365515 0.088 Uiso 1 1 calc R U . . .
H28A H 0.084433 0.101221 0.386088 0.088 Uiso 1 1 calc R U . . .
H28B H 0.078013 -0.047641 0.383705 0.088 Uiso 1 1 calc R U . . .
C29A C 0.0522(2) 0.2539(6) 0.5546(3) 0.0470(14) Uani 0.429(5) 1 d . . P A 1
H29A H 0.069037 0.299606 0.588187 0.056 Uiso 0.429(5) 1 calc R U P A 1
C30A C 0.0010(3) 0.3276(12) 0.5263(5) 0.096(4) Uani 0.429(5) 1 d . . P A 1
H30A H -0.013667 0.285552 0.492040 0.145 Uiso 0.429(5) 1 calc R U P A 1
H30B H 0.013633 0.412282 0.518030 0.145 Uiso 0.429(5) 1 calc R U P A 1
H30C H -0.029916 0.332193 0.550877 0.145 Uiso 0.429(5) 1 calc R U P A 1
C31A C 0.0372(3) 0.1214(7) 0.5697(3) 0.072(2) Uani 0.429(5) 1 d . . P A 1
H31A H 0.071680 0.080494 0.588159 0.108 Uiso 0.429(5) 1 calc R U P A 1
H31B H 0.023690 0.074959 0.536273 0.108 Uiso 0.429(5) 1 calc R U P A 1
H31C H 0.006585 0.123076 0.594592 0.108 Uiso 0.429(5) 1 calc R U P A 1
C23A C 0.03841(17) 0.2225(4) 0.5247(2) 0.0442(11) Uani 0.571(5) 1 d . . P A 2
H23A H 0.043715 0.143444 0.546461 0.053 Uiso 0.571(5) 1 calc R U P A 2
C24A C 0.0138(3) 0.3176(7) 0.5605(3) 0.076(2) Uani 0.571(5) 1 d . . P A 2
H24A H 0.005981 0.394960 0.539572 0.114 Uiso 0.571(5) 1 calc R U P A 2
H24B H 0.041637 0.334406 0.592586 0.114 Uiso 0.571(5) 1 calc R U P A 2
H24C H -0.022331 0.285815 0.572820 0.114 Uiso 0.571(5) 1 calc R U P A 2
C25A C -0.00455(17) 0.1954(5) 0.4746(2) 0.0645(15) Uani 0.571(5) 1 d . . P A 2
H25A H 0.011289 0.130584 0.452045 0.097 Uiso 0.571(5) 1 calc R U P A 2
H25B H -0.011348 0.271790 0.452780 0.097 Uiso 0.571(5) 1 calc R U P A 2
H25C H -0.041201 0.166357 0.486881 0.097 Uiso 0.571(5) 1 calc R U P A 2
Ti1B Ti 0.46736(2) 0.05222(3) 0.31622(2) 0.01962(6) Uani 1 1 d . . . . .
O1B O 0.54570(5) 0.03333(12) 0.29883(5) 0.0286(2) Uani 1 1 d . . . . .
O2B O 0.38359(4) 0.04287(10) 0.30722(4) 0.0207(2) Uani 1 1 d . . . . .
O3B O 0.48136(5) 0.19902(12) 0.35375(5) 0.0295(3) Uani 1 1 d . . . . .
O4B O 0.47277(5) -0.05478(12) 0.37525(5) 0.0278(2) Uani 1 1 d . . . . .
N1B N 0.46322(5) -0.10036(12) 0.25158(5) 0.0213(2) Uani 1 1 d . . . . .
N2B N 0.37072(6) -0.19081(13) 0.24459(6) 0.0244(3) Uani 1 1 d . . . . .
N3B N 0.40420(6) -0.14010(14) 0.16578(6) 0.0285(3) Uani 1 1 d . . . . .
N4B N 0.44019(6) 0.18374(12) 0.24294(5) 0.0222(3) Uani 1 1 d . . . . .
N5B N 0.43261(7) 0.40514(14) 0.25679(7) 0.0349(3) Uani 1 1 d . . . . .
N6B N 0.51561(7) 0.32644(14) 0.23567(7) 0.0336(3) Uani 1 1 d . . . . .
C1B C 0.41569(7) -0.14151(14) 0.22165(6) 0.0217(3) Uani 1 1 d . . . . .
C2B C 0.32527(8) -0.23256(18) 0.20297(8) 0.0323(4) Uani 1 1 d . . . . .
H2BB H 0.286640 -0.203809 0.211570 0.039 Uiso 1 1 calc R U . . .
H2BA H 0.324962 -0.324744 0.199479 0.039 Uiso 1 1 calc R U . . .
C3B C 0.34274(8) -0.17042(19) 0.15097(7) 0.0332(4) Uani 1 1 d . . . . .
H3BA H 0.337878 -0.228251 0.119166 0.040 Uiso 1 1 calc R U . . .
H3BB H 0.319663 -0.093964 0.142018 0.040 Uiso 1 1 calc R U . . .
C4B C 0.37183(8) -0.23019(16) 0.30132(7) 0.0293(3) Uani 1 1 d . . . . .
H4BB H 0.371603 -0.321686 0.303067 0.044 Uiso 1 1 calc R U . . .
H4BC H 0.337659 -0.197338 0.317039 0.044 Uiso 1 1 calc R U . . .
H4BA H 0.406974 -0.198263 0.322353 0.044 Uiso 1 1 calc R U . . .
C5B C 0.43124(9) -0.05260(19) 0.13053(8) 0.0367(4) Uani 1 1 d . . . . .
H5BA H 0.409004 0.025407 0.127758 0.055 Uiso 1 1 calc R U . . .
H5BB H 0.431973 -0.089031 0.093753 0.055 Uiso 1 1 calc R U . . .
H5BC H 0.470951 -0.035256 0.146346 0.055 Uiso 1 1 calc R U . . .
C6B C 0.51831(7) -0.12308(16) 0.23415(7) 0.0252(3) Uani 1 1 d . . . . .
C7B C 0.56223(7) -0.05158(17) 0.26318(7) 0.0289(3) Uani 1 1 d . . . . .
C8B C 0.62004(8) -0.0718(2) 0.25490(9) 0.0420(5) Uani 1 1 d . . . . .
H8B H 0.649742 -0.023709 0.274510 0.050 Uiso 1 1 calc R U . . .
C9B C 0.63404(9) -0.1630(3) 0.21772(10) 0.0515(6) Uani 1 1 d . . . . .
H9B H 0.673461 -0.177139 0.212202 0.062 Uiso 1 1 calc R U . . .
C10B C 0.59121(10) -0.2328(2) 0.18883(10) 0.0466(5) Uani 1 1 d . . . . .
H10B H 0.601275 -0.294426 0.163417 0.056 Uiso 1 1 calc R U . . .
C11B C 0.53308(8) -0.21352(18) 0.19677(8) 0.0344(4) Uani 1 1 d . . . . .
H11B H 0.503691 -0.261796 0.176791 0.041 Uiso 1 1 calc R U . . .
C12B C 0.46119(7) 0.29891(15) 0.24487(7) 0.0256(3) Uani 1 1 d . . . . .
C13B C 0.47197(10) 0.51149(19) 0.26020(11) 0.0490(5) Uani 1 1 d . . . . .
H13C H 0.479294 0.541974 0.298579 0.059 Uiso 1 1 calc R U . . .
H13D H 0.456087 0.580854 0.236419 0.059 Uiso 1 1 calc R U . . .
C14B C 0.52702(10) 0.45967(19) 0.23994(11) 0.0484(5) Uani 1 1 d . . . . .
H14C H 0.533648 0.495541 0.203698 0.058 Uiso 1 1 calc R U . . .
H14D H 0.561147 0.477129 0.266565 0.058 Uiso 1 1 calc R U . . .
C15B C 0.38392(9) 0.40475(19) 0.28993(10) 0.0415(5) Uani 1 1 d . . . . .
H15E H 0.348273 0.424896 0.266555 0.062 Uiso 1 1 calc R U . . .
H15F H 0.390415 0.467252 0.319261 0.062 Uiso 1 1 calc R U . . .
H15D H 0.380258 0.321856 0.306294 0.062 Uiso 1 1 calc R U . . .
C16B C 0.55518(9) 0.2419(2) 0.21238(10) 0.0430(5) Uani 1 1 d . . . . .
H16D H 0.586408 0.219012 0.240676 0.065 Uiso 1 1 calc R U . . .
H16E H 0.571674 0.282923 0.181619 0.065 Uiso 1 1 calc R U . . .
H16F H 0.534290 0.166460 0.199067 0.065 Uiso 1 1 calc R U . . .
C17B C 0.38014(7) 0.16822(15) 0.22838(7) 0.0230(3) Uani 1 1 d . . . . .
C18B C 0.35221(6) 0.08785(14) 0.26260(6) 0.0205(3) Uani 1 1 d . . . . .
C19B C 0.29364(7) 0.05907(16) 0.24967(7) 0.0275(3) Uani 1 1 d . . . . .
H19B H 0.274624 0.003896 0.272479 0.033 Uiso 1 1 calc R U . . .
C20B C 0.26338(7) 0.11177(19) 0.20318(8) 0.0347(4) Uani 1 1 d . . . . .
H20B H 0.223748 0.091212 0.193975 0.042 Uiso 1 1 calc R U . . .
C21B C 0.29043(8) 0.19368(19) 0.17033(8) 0.0362(4) Uani 1 1 d . . . . .
H21B H 0.268961 0.231219 0.139414 0.043 Uiso 1 1 calc R U . . .
C22B C 0.34891(8) 0.22158(18) 0.18220(7) 0.0320(4) Uani 1 1 d . . . . .
H22B H 0.367550 0.276631 0.159041 0.038 Uiso 1 1 calc R U . . .
C23B C 0.51506(8) 0.23977(18) 0.40156(8) 0.0342(4) Uani 1 1 d . . . . .
H23B H 0.518360 0.169862 0.428901 0.041 Uiso 1 1 calc R U . . .
C24B C 0.57496(10) 0.2748(3) 0.38820(12) 0.0607(7) Uani 1 1 d . . . . .
H24D H 0.592304 0.204052 0.370321 0.091 Uiso 1 1 calc R U . . .
H24E H 0.599016 0.296154 0.422254 0.091 Uiso 1 1 calc R U . . .
H24F H 0.572540 0.346933 0.363329 0.091 Uiso 1 1 calc R U . . .
C25B C 0.48473(13) 0.3479(3) 0.42581(11) 0.0617(7) Uani 1 1 d . . . . .
H25D H 0.481303 0.417225 0.399420 0.093 Uiso 1 1 calc R U . . .
H25E H 0.507152 0.375213 0.459910 0.093 Uiso 1 1 calc R U . . .
H25F H 0.446006 0.321741 0.433894 0.093 Uiso 1 1 calc R U . . .
C29B C 0.5026(2) -0.1712(5) 0.3872(2) 0.0386(11) Uani 0.479(5) 1 d . . P B 3
H29B H 0.503758 -0.219257 0.352218 0.046 Uiso 0.479(5) 1 calc R U P B 3
C30B C 0.4700(2) -0.2475(5) 0.4268(2) 0.0544(15) Uani 0.479(5) 1 d . . P B 3
H30D H 0.466178 -0.198522 0.460183 0.082 Uiso 0.479(5) 1 calc R U P B 3
H30E H 0.491503 -0.324490 0.436612 0.082 Uiso 0.479(5) 1 calc R U P B 3
H30F H 0.431459 -0.268539 0.409094 0.082 Uiso 0.479(5) 1 calc R U P B 3
C31B C 0.5628(2) -0.1430(8) 0.4105(3) 0.082(3) Uani 0.479(5) 1 d . . P B 3
H31D H 0.581792 -0.091875 0.384257 0.123 Uiso 0.479(5) 1 calc R U P B 3
H31E H 0.584216 -0.221275 0.417298 0.123 Uiso 0.479(5) 1 calc R U P B 3
H31F H 0.561996 -0.097227 0.445175 0.123 Uiso 0.479(5) 1 calc R U P B 3
C26B C 0.52023(17) -0.1142(5) 0.40614(16) 0.0358(9) Uani 0.521(5) 1 d . . P B 4
H26B H 0.555644 -0.063993 0.401004 0.043 Uiso 0.521(5) 1 calc R U P B 4
C27B C 0.5122(2) -0.1111(6) 0.46600(17) 0.0590(14) Uani 0.521(5) 1 d . . P B 4
H27D H 0.506507 -0.024584 0.477440 0.088 Uiso 0.521(5) 1 calc R U P B 4
H27E H 0.546674 -0.145736 0.487217 0.088 Uiso 0.521(5) 1 calc R U P B 4
H27F H 0.478221 -0.161051 0.472701 0.088 Uiso 0.521(5) 1 calc R U P B 4
C28B C 0.5290(3) -0.2411(5) 0.3829(2) 0.0692(19) Uani 0.521(5) 1 d . . P B 4
H28D H 0.495922 -0.294528 0.389091 0.104 Uiso 0.521(5) 1 calc R U P B 4
H28E H 0.564587 -0.277853 0.401041 0.104 Uiso 0.521(5) 1 calc R U P B 4
H28F H 0.532078 -0.234269 0.343227 0.104 Uiso 0.521(5) 1 calc R U P B 4

loop_
_atom_site_aniso_label
_atom_site_aniso_U_11
_atom_site_aniso_U_22
_atom_site_aniso_U_33
_atom_site_aniso_U_23
_atom_site_aniso_U_13
_atom_site_aniso_U_12
Ti1A 0.02878(15) 0.02254(14) 0.02684(14) -0.00256(11) 0.00674(11) -0.00284(11)
O1A 0.0260(5) 0.0240(6) 0.0241(5) -0.0005(4) 0.0019(4) 0.0009(4)
O2A 0.0597(9) 0.0281(7) 0.0437(8) 0.0052(6) 0.0209(7) -0.0044(6)
O3A 0.0285(7) 0.0438(8) 0.0537(9) -0.0111(7) 0.0102(6) -0.0077(6)
O4A 0.0398(7) 0.0250(6) 0.0342(6) -0.0069(5) 0.0051(5) -0.0062(5)
N1A 0.0271(7) 0.0228(6) 0.0242(6) 0.0008(5) 0.0073(5) 0.0027(5)
N2A 0.0364(8) 0.0327(8) 0.0285(7) -0.0025(6) 0.0105(6) 0.0095(6)
N3A 0.0430(9) 0.0277(7) 0.0376(8) 0.0037(6) 0.0127(7) 0.0118(7)
N4A 0.0227(6) 0.0325(7) 0.0215(6) -0.0008(5) 0.0050(5) 0.0007(5)
N5A 0.0267(7) 0.0572(11) 0.0286(7) -0.0122(7) 0.0062(6) -0.0101(7)
N6A 0.0400(8) 0.0288(8) 0.0359(8) -0.0083(6) 0.0069(6) -0.0033(6)
C1A 0.0269(8) 0.0275(8) 0.0266(7) 0.0004(6) 0.0057(6) 0.0034(6)
C2A 0.0505(12) 0.0376(10) 0.0415(11) -0.0073(8) 0.0129(9) 0.0153(9)
C3A 0.0564(13) 0.0303(10) 0.0521(12) -0.0021(9) 0.0146(10) 0.0155(9)
C4A 0.0521(12) 0.0472(11) 0.0245(8) -0.0010(8) 0.0081(8) 0.0122(9)
C5A 0.0636(14) 0.0401(11) 0.0417(11) 0.0150(9) 0.0213(10) 0.0179(10)
C6A 0.0288(8) 0.0243(7) 0.0192(7) -0.0017(6) 0.0059(6) -0.0001(6)
C7A 0.0297(8) 0.0225(7) 0.0187(6) -0.0036(5) 0.0040(6) -0.0007(6)
C8A 0.0395(9) 0.0252(8) 0.0280(8) 0.0013(6) 0.0037(7) 0.0004(7)
C9A 0.0486(11) 0.0267(8) 0.0355(9) 0.0017(7) 0.0079(8) -0.0092(8)
C10A 0.0345(9) 0.0392(10) 0.0360(9) -0.0019(8) 0.0078(7) -0.0101(8)
C11A 0.0272(8) 0.0380(10) 0.0297(8) 0.0004(7) 0.0061(6) -0.0013(7)
C12A 0.0254(7) 0.0385(9) 0.0216(7) -0.0083(6) 0.0076(6) -0.0028(7)
C13A 0.0479(12) 0.0608(14) 0.0367(10) -0.0219(10) 0.0147(9) -0.0266(11)
C14A 0.0642(14) 0.0356(11) 0.0479(12) -0.0161(9) 0.0196(11) -0.0161(10)
C15A 0.0234(8) 0.0858(18) 0.0325(9) -0.0122(10) 0.0028(7) -0.0004(10)
C16A 0.0416(11) 0.0357(10) 0.0540(12) -0.0040(9) 0.0027(9) 0.0113(9)
C17A 0.0215(7) 0.0503(11) 0.0269(8) 0.0094(7) 0.0095(6) 0.0059(7)
C18A 0.0381(10) 0.0451(11) 0.0410(10) 0.0163(9) 0.0194(8) 0.0093(8)
C19A 0.0579(14) 0.0586(15) 0.0671(16) 0.0352(13) 0.0346(12) 0.0167(12)
C20A 0.0499(14) 0.109(3) 0.0557(15) 0.0542(16) 0.0291(12) 0.0329(15)
C21A 0.0367(11) 0.114(3) 0.0328(10) 0.0286(13) 0.0115(8) 0.0186(13)
C22A 0.0263(9) 0.0806(16) 0.0270(9) 0.0061(9) 0.0069(7) 0.0051(9)
C26A 0.0464(11) 0.0279(9) 0.0411(10) -0.0059(8) 0.0052(8) -0.0086(8)
C27A 0.088(2) 0.0257(10) 0.0725(17) -0.0026(11) -0.0196(15) -0.0010(11)
C28A 0.0696(17) 0.0394(12) 0.0617(15) -0.0048(11) -0.0183(13) -0.0076(11)
C29A 0.035(3) 0.063(4) 0.044(3) -0.013(3) 0.009(2) -0.009(2)
C30A 0.031(3) 0.133(9) 0.127(9) 0.019(8) 0.019(5) 0.020(4)
C31A 0.053(4) 0.090(5) 0.076(5) 0.003(4) 0.019(3) -0.035(4)
C23A 0.0320(18) 0.048(2) 0.055(3) 0.011(2) 0.0124(18) -0.0005(16)
C24A 0.065(4) 0.088(4) 0.083(4) -0.011(4) 0.046(4) 0.001(3)
C25A 0.0273(19) 0.078(3) 0.087(4) -0.013(3) 0.000(2) -0.005(2)
Ti1B 0.01555(12) 0.02131(13) 0.02199(12) 0.00138(10) 0.00177(9) -0.00075(9)
O1B 0.0180(5) 0.0366(7) 0.0315(6) 0.0001(5) 0.0032(4) -0.0027(5)
O2B 0.0162(5) 0.0232(5) 0.0230(5) 0.0009(4) 0.0035(4) 0.0001(4)
O3B 0.0269(6) 0.0299(6) 0.0306(6) -0.0050(5) -0.0026(5) -0.0040(5)
O4B 0.0249(5) 0.0329(6) 0.0252(5) 0.0073(5) 0.0013(4) 0.0038(5)
N1B 0.0173(6) 0.0211(6) 0.0260(6) 0.0009(5) 0.0052(5) 0.0001(5)
N2B 0.0226(6) 0.0239(6) 0.0268(6) -0.0013(5) 0.0032(5) -0.0058(5)
N3B 0.0316(7) 0.0300(7) 0.0240(6) -0.0002(5) 0.0034(5) -0.0033(6)
N4B 0.0201(6) 0.0201(6) 0.0264(6) 0.0044(5) 0.0017(5) -0.0012(5)
N5B 0.0364(8) 0.0187(7) 0.0510(9) 0.0023(6) 0.0114(7) -0.0020(6)
N6B 0.0290(7) 0.0260(7) 0.0471(9) 0.0047(6) 0.0102(6) -0.0071(6)
C1B 0.0242(7) 0.0166(6) 0.0248(7) -0.0006(5) 0.0055(6) 0.0009(5)
C2B 0.0280(8) 0.0337(9) 0.0345(9) -0.0085(7) 0.0010(7) -0.0074(7)
C3B 0.0326(9) 0.0368(10) 0.0293(8) -0.0061(7) -0.0013(7) -0.0015(7)
C4B 0.0307(8) 0.0252(8) 0.0329(8) 0.0049(6) 0.0083(7) -0.0061(6)
C5B 0.0463(11) 0.0385(10) 0.0264(8) 0.0070(7) 0.0086(7) -0.0014(8)
C6B 0.0213(7) 0.0262(8) 0.0296(8) 0.0069(6) 0.0091(6) 0.0044(6)
C7B 0.0198(7) 0.0353(9) 0.0324(8) 0.0067(7) 0.0071(6) 0.0028(6)
C8B 0.0200(8) 0.0611(13) 0.0462(11) 0.0061(10) 0.0095(7) 0.0021(8)
C9B 0.0272(9) 0.0723(16) 0.0583(14) 0.0062(12) 0.0199(9) 0.0168(10)
C10B 0.0420(11) 0.0471(12) 0.0550(13) 0.0006(10) 0.0250(10) 0.0159(9)
C11B 0.0349(9) 0.0292(9) 0.0415(10) 0.0023(7) 0.0158(8) 0.0049(7)
C12B 0.0262(7) 0.0231(7) 0.0277(7) 0.0060(6) 0.0029(6) -0.0019(6)
C13B 0.0526(13) 0.0241(9) 0.0721(16) -0.0016(9) 0.0155(11) -0.0110(9)
C14B 0.0463(12) 0.0280(10) 0.0729(16) 0.0057(10) 0.0157(11) -0.0143(9)
C15B 0.0410(11) 0.0280(9) 0.0578(13) -0.0064(9) 0.0159(9) 0.0028(8)
C16B 0.0343(10) 0.0413(11) 0.0569(13) 0.0071(9) 0.0218(9) -0.0059(8)
C17B 0.0200(7) 0.0210(7) 0.0276(7) -0.0005(6) 0.0002(5) 0.0017(5)
C18B 0.0169(6) 0.0193(7) 0.0253(7) -0.0028(5) 0.0022(5) 0.0028(5)
C19B 0.0174(7) 0.0280(8) 0.0375(9) -0.0046(7) 0.0049(6) 0.0017(6)
C20B 0.0191(7) 0.0399(10) 0.0435(10) -0.0086(8) -0.0039(7) 0.0068(7)
C21B 0.0306(9) 0.0390(10) 0.0365(9) -0.0012(8) -0.0091(7) 0.0113(8)
C22B 0.0324(9) 0.0315(9) 0.0309(8) 0.0059(7) -0.0022(7) 0.0039(7)
C23B 0.0356(9) 0.0356(9) 0.0299(8) -0.0021(7) -0.0041(7) -0.0084(7)
C24B 0.0364(12) 0.0683(17) 0.0743(17) -0.0044(14) -0.0090(11) -0.0191(11)
C25B 0.0705(17) 0.0642(16) 0.0494(14) -0.0254(12) 0.0013(12) 0.0005(13)
C29B 0.038(2) 0.034(2) 0.043(2) 0.0101(19) 0.0013(19) 0.007(2)
C30B 0.059(3) 0.044(3) 0.060(3) 0.033(2) 0.000(2) -0.003(2)
C31B 0.041(3) 0.110(6) 0.092(5) 0.054(5) -0.009(3) 0.012(3)
C26B 0.0243(18) 0.052(3) 0.0289(17) 0.0049(17) -0.0063(13) 0.0098(17)
C27B 0.068(3) 0.076(4) 0.031(2) 0.013(2) -0.003(2) 0.016(3)
C28B 0.098(4) 0.052(3) 0.053(3) 0.000(2) -0.017(3) 0.045(3)

loop_
_atom_type_symbol
_atom_type_description
_atom_type_scat_dispersion_real
_atom_type_scat_dispersion_imag
_atom_type_scat_source
C C 0.0033 0.0016 'International Tables Vol C Tables 4.2.6.8 and 6.1.1.4'
H H 0.0000 0.0000 'International Tables Vol C Tables 4.2.6.8 and 6.1.1.4'
N N 0.0061 0.0033 'International Tables Vol C Tables 4.2.6.8 and 6.1.1.4'
O O 0.0106 0.0060 'International Tables Vol C Tables 4.2.6.8 and 6.1.1.4'
Ti Ti 0.2776 0.4457 'International Tables Vol C Tables 4.2.6.8 and 6.1.1.4'

loop_
_geom_angle_atom_site_label_1
_geom_angle_atom_site_label_2
_geom_angle_atom_site_label_3
_geom_angle
_geom_angle_site_symmetry_1
_geom_angle_site_symmetry_3
_geom_angle_publ_flag
O1A Ti1A O2A 158.35(6) . . ?
O1A Ti1A N1A 74.68(5) . . ?
O1A Ti1A N4A 86.12(5) . . ?
O2A Ti1A N1A 92.51(6) . . ?
O2A Ti1A N4A 75.24(6) . . ?
O3A Ti1A O1A 94.55(6) . . ?
O3A Ti1A O2A 97.88(7) . . ?
O3A Ti1A O4A 98.28(6) . . ?
O3A Ti1A N1A 169.23(6) . . ?
O3A Ti1A N4A 94.92(6) . . ?
O4A Ti1A O1A 102.54(5) . . ?
O4A Ti1A O2A 93.15(6) . . ?
O4A Ti1A N1A 83.95(5) . . ?
O4A Ti1A N4A 163.52(6) . . ?
N4A Ti1A N1A 84.91(5) . . ?
C7A O1A Ti1A 124.37(10) . . ?
C18A O2A Ti1A 123.32(13) . . ?
C29A O3A Ti1A 129.9(3) . . ?
C23A O3A Ti1A 148.6(2) . . ?
C26A O4A Ti1A 127.44(12) . . ?
C1A N1A Ti1A 120.42(11) . . ?
C1A N1A C6A 117.78(13) . . ?
C6A N1A Ti1A 107.22(10) . . ?
C1A N2A C2A 109.74(15) . . ?
C1A N2A C4A 122.68(15) . . ?
C4A N2A C2A 116.21(16) . . ?
C1A N3A C3A 111.39(15) . . ?
C1A N3A C5A 124.84(16) . . ?
C5A N3A C3A 119.70(16) . . ?
C12A N4A Ti1A 124.38(11) . . ?
C12A N4A C17A 120.45(15) . . ?
C17A N4A Ti1A 110.44(12) . . ?
C12A N5A C13A 108.21(17) . . ?
C12A N5A C15A 121.92(18) . . ?
C15A N5A C13A 117.49(17) . . ?
C12A N6A C14A 111.36(17) . . ?
C12A N6A C16A 124.91(17) . . ?
C16A N6A C14A 121.15(18) . . ?
N1A C1A N2A 127.76(16) . . ?
N1A C1A N3A 122.72(15) . . ?
N3A C1A N2A 109.51(15) . . ?
N2A C2A H2AA 111.1 . . ?
N2A C2A H2AB 111.1 . . ?
N2A C2A C3A 103.23(15) . . ?
H2AA C2A H2AB 109.1 . . ?
C3A C2A H2AA 111.1 . . ?
C3A C2A H2AB 111.1 . . ?
N3A C3A C2A 102.75(16) . . ?
N3A C3A H3AA 111.2 . . ?
N3A C3A H3AB 111.2 . . ?
C2A C3A H3AA 111.2 . . ?
C2A C3A H3AB 111.2 . . ?
H3AA C3A H3AB 109.1 . . ?
N2A C4A H4AA 109.5 . . ?
N2A C4A H4AC 109.5 . . ?
N2A C4A H4AB 109.5 . . ?
H4AA C4A H4AC 109.5 . . ?
H4AA C4A H4AB 109.5 . . ?
H4AC C4A H4AB 109.5 . . ?
N3A C5A H5AA 109.5 . . ?
N3A C5A H5AC 109.5 . . ?
N3A C5A H5AB 109.5 . . ?
H5AA C5A H5AC 109.5 . . ?
H5AA C5A H5AB 109.5 . . ?
H5AC C5A H5AB 109.5 . . ?
C7A C6A N1A 115.06(14) . . ?
C11A C6A N1A 125.55(16) . . ?
C11A C6A C7A 119.34(16) . . ?
O1A C7A C6A 117.68(14) . . ?
O1A C7A C8A 122.27(15) . . ?
C8A C7A C6A 120.02(16) . . ?
C7A C8A H8A 120.2 . . ?
C9A C8A C7A 119.64(17) . . ?
C9A C8A H8A 120.2 . . ?
C8A C9A H9A 119.7 . . ?
C10A C9A C8A 120.62(17) . . ?
C10A C9A H9A 119.7 . . ?
C9A C10A H10A 120.0 . . ?
C9A C10A C11A 119.95(17) . . ?
C11A C10A H10A 120.0 . . ?
C6A C11A H11A 119.8 . . ?
C10A C11A C6A 120.36(17) . . ?
C10A C11A H11A 119.8 . . ?
N4A C12A N5A 127.55(18) . . ?
N4A C12A N6A 122.90(16) . . ?
N6A C12A N5A 109.52(17) . . ?
N5A C13A H13A 111.1 . . ?
N5A C13A H13B 111.1 . . ?
N5A C13A C14A 103.14(16) . . ?
H13A C13A H13B 109.1 . . ?
C14A C13A H13A 111.1 . . ?
C14A C13A H13B 111.1 . . ?
N6A C14A C13A 102.02(18) . . ?
N6A C14A H14A 111.4 . . ?
N6A C14A H14B 111.4 . . ?
C13A C14A H14A 111.4 . . ?
C13A C14A H14B 111.4 . . ?
H14A C14A H14B 109.2 . . ?
N5A C15A H15B 109.5 . . ?
N5A C15A H15C 109.5 . . ?
N5A C15A H15A 109.5 . . ?
H15B C15A H15C 109.5 . . ?
H15B C15A H15A 109.5 . . ?
H15C C15A H15A 109.5 . . ?
N6A C16A H16A 109.5 . . ?
N6A C16A H16B 109.5 . . ?
N6A C16A H16C 109.5 . . ?
H16A C16A H16B 109.5 . . ?
H16A C16A H16C 109.5 . . ?
H16B C16A H16C 109.5 . . ?
C18A C17A N4A 113.54(16) . . ?
C18A C17A C22A 120.33(19) . . ?
C22A C17A N4A 125.9(2) . . ?
O2A C18A C17A 117.33(16) . . ?
O2A C18A C19A 123.1(2) . . ?
C17A C18A C19A 119.6(2) . . ?
C18A C19A H19A 120.3 . . ?
C18A C19A C20A 119.4(3) . . ?
C20A C19A H19A 120.3 . . ?
C19A C20A H20A 119.7 . . ?
C21A C20A C19A 120.6(2) . . ?
C21A C20A H20A 119.7 . . ?
C20A C21A H21A 119.6 . . ?
C20A C21A C22A 120.8(2) . . ?
C22A C21A H21A 119.6 . . ?
C17A C22A H22A 120.4 . . ?
C21A C22A C17A 119.3(3) . . ?
C21A C22A H22A 120.4 . . ?
O4A C26A H26A 109.1 . . ?
O4A C26A C27A 108.90(19) . . ?
O4A C26A C28A 108.92(17) . . ?
C27A C26A H26A 109.1 . . ?
C27A C26A C28A 111.7(2) . . ?
C28A C26A H26A 109.1 . . ?
C26A C27A H27A 109.5 . . ?
C26A C27A H27B 109.5 . . ?
C26A C27A H27C 109.5 . . ?
H27A C27A H27B 109.5 . . ?
H27A C27A H27C 109.5 . . ?
H27B C27A H27C 109.5 . . ?
C26A C28A H28C 109.5 . . ?
C26A C28A H28A 109.5 . . ?
C26A C28A H28B 109.5 . . ?
H28C C28A H28A 109.5 . . ?
H28C C28A H28B 109.5 . . ?
H28A C28A H28B 109.5 . . ?
O3A C29A H29A 109.7 . . ?
O3A C29A C30A 100.4(6) . . ?
O3A C29A C31A 113.1(5) . . ?
C30A C29A H29A 109.7 . . ?
C31A C29A H29A 109.7 . . ?
C31A C29A C30A 113.9(7) . . ?
C29A C30A H30A 109.5 . . ?
C29A C30A H30B 109.5 . . ?
C29A C30A H30C 109.5 . . ?
H30A C30A H30B 109.5 . . ?
H30A C30A H30C 109.5 . . ?
H30B C30A H30C 109.5 . . ?
C29A C31A H31A 109.5 . . ?
C29A C31A H31B 109.5 . . ?
C29A C31A H31C 109.5 . . ?
H31A C31A H31B 109.5 . . ?
H31A C31A H31C 109.5 . . ?
H31B C31A H31C 109.5 . . ?
O3A C23A H23A 107.5 . . ?
O3A C23A C24A 110.6(5) . . ?
O3A C23A C25A 113.7(4) . . ?
C24A C23A H23A 107.5 . . ?
C24A C23A C25A 110.0(5) . . ?
C25A C23A H23A 107.5 . . ?
C23A C24A H24A 109.5 . . ?
C23A C24A H24B 109.5 . . ?
C23A C24A H24C 109.5 . . ?
H24A C24A H24B 109.5 . . ?
H24A C24A H24C 109.5 . . ?
H24B C24A H24C 109.5 . . ?
C23A C25A H25A 109.5 . . ?
C23A C25A H25B 109.5 . . ?
C23A C25A H25C 109.5 . . ?
H25A C25A H25B 109.5 . . ?
H25A C25A H25C 109.5 . . ?
H25B C25A H25C 109.5 . . ?
O1B Ti1B O2B 158.75(5) . . ?
O1B Ti1B N1B 75.21(5) . . ?
O1B Ti1B N4B 94.80(5) . . ?
O2B Ti1B N1B 84.96(5) . . ?
O2B Ti1B N4B 75.62(5) . . ?
O3B Ti1B O1B 94.40(6) . . ?
O3B Ti1B O2B 103.09(5) . . ?
O3B Ti1B O4B 98.52(6) . . ?
O3B Ti1B N1B 163.66(5) . . ?
O3B Ti1B N4B 83.41(5) . . ?
O4B Ti1B O1B 96.69(5) . . ?
O4B Ti1B O2B 92.58(5) . . ?
O4B Ti1B N1B 95.25(5) . . ?
O4B Ti1B N4B 168.16(5) . . ?
N1B Ti1B N4B 84.91(5) . . ?
C7B O1B Ti1B 123.67(11) . . ?
C18B O2B Ti1B 122.12(9) . . ?
C23B O3B Ti1B 137.44(12) . . ?
C29B O4B Ti1B 133.8(2) . . ?
C26B O4B Ti1B 133.15(19) . . ?
C1B N1B Ti1B 126.40(10) . . ?
C1B N1B C6B 120.19(14) . . ?
C6B N1B Ti1B 111.02(10) . . ?
C1B N2B C2B 111.61(14) . . ?
C1B N2B C4B 125.12(14) . . ?
C4B N2B C2B 121.30(14) . . ?
C1B N3B C3B 109.27(13) . . ?
C1B N3B C5B 123.08(15) . . ?
C5B N3B C3B 117.49(15) . . ?
C12B N4B Ti1B 117.92(11) . . ?
C12B N4B C17B 117.94(13) . . ?
C17B N4B Ti1B 107.93(9) . . ?
C12B N5B C13B 110.39(16) . . ?
C12B N5B C15B 122.59(15) . . ?
C15B N5B C13B 119.23(17) . . ?
C12B N6B C14B 111.87(16) . . ?
C12B N6B C16B 125.17(16) . . ?
C16B N6B C14B 121.63(16) . . ?
N1B C1B N2B 122.43(14) . . ?
N1B C1B N3B 127.68(14) . . ?
N2B C1B N3B 109.88(14) . . ?
N2B C2B H2BB 111.3 . . ?
N2B C2B H2BA 111.3 . . ?
N2B C2B C3B 102.23(14) . . ?
H2BB C2B H2BA 109.2 . . ?
C3B C2B H2BB 111.3 . . ?
C3B C2B H2BA 111.3 . . ?
N3B C3B C2B 102.98(14) . . ?
N3B C3B H3BA 111.2 . . ?
N3B C3B H3BB 111.2 . . ?
C2B C3B H3BA 111.2 . . ?
C2B C3B H3BB 111.2 . . ?
H3BA C3B H3BB 109.1 . . ?
N2B C4B H4BB 109.5 . . ?
N2B C4B H4BC 109.5 . . ?
N2B C4B H4BA 109.5 . . ?
H4BB C4B H4BC 109.5 . . ?
H4BB C4B H4BA 109.5 . . ?
H4BC C4B H4BA 109.5 . . ?
N3B C5B H5BA 109.5 . . ?
N3B C5B H5BB 109.5 . . ?
N3B C5B H5BC 109.5 . . ?
H5BA C5B H5BB 109.5 . . ?
H5BA C5B H5BC 109.5 . . ?
H5BB C5B H5BC 109.5 . . ?
C7B C6B N1B 112.79(14) . . ?
C11B C6B N1B 127.39(16) . . ?
C11B C6B C7B 119.51(15) . . ?
O1B C7B C6B 117.08(14) . . ?
O1B C7B C8B 122.83(18) . . ?
C8B C7B C6B 120.08(18) . . ?
C7B C8B H8B 120.2 . . ?
C9B C8B C7B 119.6(2) . . ?
C9B C8B H8B 120.2 . . ?
C8B C9B H9B 119.7 . . ?
C10B C9B C8B 120.61(18) . . ?
C10B C9B H9B 119.7 . . ?
C9B C10B H10B 119.8 . . ?
C9B C10B C11B 120.3(2) . . ?
C11B C10B H10B 119.8 . . ?
C6B C11B C10B 119.8(2) . . ?
C6B C11B H11B 120.1 . . ?
C10B C11B H11B 120.1 . . ?
N4B C12B N5B 126.79(15) . . ?
N4B C12B N6B 123.31(16) . . ?
N6B C12B N5B 109.89(15) . . ?
N5B C13B H13C 111.0 . . ?
N5B C13B H13D 111.0 . . ?
N5B C13B C14B 103.83(17) . . ?
H13C C13B H13D 109.0 . . ?
C14B C13B H13C 111.0 . . ?
C14B C13B H13D 111.0 . . ?
N6B C14B C13B 103.21(16) . . ?
N6B C14B H14C 111.1 . . ?
N6B C14B H14D 111.1 . . ?
C13B C14B H14C 111.1 . . ?
C13B C14B H14D 111.1 . . ?
H14C C14B H14D 109.1 . . ?
N5B C15B H15E 109.5 . . ?
N5B C15B H15F 109.5 . . ?
N5B C15B H15D 109.5 . . ?
H15E C15B H15F 109.5 . . ?
H15E C15B H15D 109.5 . . ?
H15F C15B H15D 109.5 . . ?
N6B C16B H16D 109.5 . . ?
N6B C16B H16E 109.5 . . ?
N6B C16B H16F 109.5 . . ?
H16D C16B H16E 109.5 . . ?
H16D C16B H16F 109.5 . . ?
H16E C16B H16F 109.5 . . ?
C18B C17B N4B 115.21(13) . . ?
C22B C17B N4B 124.90(15) . . ?
C22B C17B C18B 119.82(15) . . ?
O2B C18B C17B 117.35(13) . . ?
O2B C18B C19B 122.78(14) . . ?
C19B C18B C17B 119.86(15) . . ?
C18B C19B H19B 120.2 . . ?
C20B C19B C18B 119.58(16) . . ?
C20B C19B H19B 120.2 . . ?
C19B C20B H20B 119.7 . . ?
C21B C20B C19B 120.58(16) . . ?
C21B C20B H20B 119.7 . . ?
C20B C21B H21B 119.8 . . ?
C20B C21B C22B 120.43(17) . . ?
C22B C21B H21B 119.8 . . ?
C17B C22B H22B 120.2 . . ?
C21B C22B C17B 119.68(17) . . ?
C21B C22B H22B 120.2 . . ?
O3B C23B H23B 108.7 . . ?
O3B C23B C24B 110.20(17) . . ?
O3B C23B C25B 108.75(17) . . ?
C24B C23B H23B 108.7 . . ?
C24B C23B C25B 111.8(2) . . ?
C25B C23B H23B 108.7 . . ?
C23B C24B H24D 109.5 . . ?
C23B C24B H24E 109.5 . . ?
C23B C24B H24F 109.5 . . ?
H24D C24B H24E 109.5 . . ?
H24D C24B H24F 109.5 . . ?
H24E C24B H24F 109.5 . . ?
C23B C25B H25D 109.5 . . ?
C23B C25B H25E 109.5 . . ?
C23B C25B H25F 109.5 . . ?
H25D C25B H25E 109.5 . . ?
H25D C25B H25F 109.5 . . ?
H25E C25B H25F 109.5 . . ?
O4B C29B H29B 109.0 . . ?
O4B C29B C30B 109.5(4) . . ?
O4B C29B C31B 108.4(5) . . ?
C30B C29B H29B 109.0 . . ?
C31B C29B H29B 109.0 . . ?
C31B C29B C30B 112.0(4) . . ?
C29B C30B H30D 109.5 . . ?
C29B C30B H30E 109.5 . . ?
C29B C30B H30F 109.5 . . ?
H30D C30B H30E 109.5 . . ?
H30D C30B H30F 109.5 . . ?
H30E C30B H30F 109.5 . . ?
C29B C31B H31D 109.5 . . ?
C29B C31B H31E 109.5 . . ?
C29B C31B H31F 109.5 . . ?
H31D C31B H31E 109.5 . . ?
H31D C31B H31F 109.5 . . ?
H31E C31B H31F 109.5 . . ?
O4B C26B H26B 107.2 . . ?
O4B C26B C27B 110.1(3) . . ?
O4B C26B C28B 109.4(4) . . ?
C27B C26B H26B 107.2 . . ?
C27B C26B C28B 115.3(4) . . ?
C28B C26B H26B 107.2 . . ?
C26B C27B H27D 109.5 . . ?
C26B C27B H27E 109.5 . . ?
C26B C27B H27F 109.5 . . ?
H27D C27B H27E 109.5 . . ?
H27D C27B H27F 109.5 . . ?
H27E C27B H27F 109.5 . . ?
C26B C28B H28D 109.5 . . ?
C26B C28B H28E 109.5 . . ?
C26B C28B H28F 109.5 . . ?
H28D C28B H28E 109.5 . . ?
H28D C28B H28F 109.5 . . ?
H28E C28B H28F 109.5 . . ?

loop_
_geom_bond_atom_site_label_1
_geom_bond_atom_site_label_2
_geom_bond_distance
_geom_bond_site_symmetry_2
_geom_bond_publ_flag
Ti1A O1A 1.9182(12) . ?
Ti1A O2A 1.9245(14) . ?
Ti1A O3A 1.8103(14) . ?
Ti1A O4A 1.8466(13) . ?
Ti1A N1A 2.3724(14) . ?
Ti1A N4A 2.2738(14) . ?
O1A C7A 1.3364(19) . ?
O2A C18A 1.342(3) . ?
O3A C29A 1.489(6) . ?
O3A C23A 1.399(4) . ?
O4A C26A 1.423(2) . ?
N1A C1A 1.323(2) . ?
N1A C6A 1.414(2) . ?
N2A C1A 1.368(2) . ?
N2A C2A 1.470(2) . ?
N2A C4A 1.455(2) . ?
N3A C1A 1.350(2) . ?
N3A C3A 1.459(2) . ?
N3A C5A 1.443(3) . ?
N4A C12A 1.322(2) . ?
N4A C17A 1.407(2) . ?
N5A C12A 1.374(2) . ?
N5A C13A 1.463(3) . ?
N5A C15A 1.461(3) . ?
N6A C12A 1.339(3) . ?
N6A C14A 1.453(3) . ?
N6A C16A 1.445(3) . ?
C2A H2AA 0.9900 . ?
C2A H2AB 0.9900 . ?
C2A C3A 1.517(3) . ?
C3A H3AA 0.9900 . ?
C3A H3AB 0.9900 . ?
C4A H4AA 0.9800 . ?
C4A H4AC 0.9800 . ?
C4A H4AB 0.9800 . ?
C5A H5AA 0.9800 . ?
C5A H5AC 0.9800 . ?
C5A H5AB 0.9800 . ?
C6A C7A 1.406(2) . ?
C6A C11A 1.395(2) . ?
C7A C8A 1.395(2) . ?
C8A H8A 0.9500 . ?
C8A C9A 1.394(3) . ?
C9A H9A 0.9500 . ?
C9A C10A 1.382(3) . ?
C10A H10A 0.9500 . ?
C10A C11A 1.393(3) . ?
C11A H11A 0.9500 . ?
C13A H13A 0.9900 . ?
C13A H13B 0.9900 . ?
C13A C14A 1.509(4) . ?
C14A H14A 0.9900 . ?
C14A H14B 0.9900 . ?
C15A H15B 0.9800 . ?
C15A H15C 0.9800 . ?
C15A H15A 0.9800 . ?
C16A H16A 0.9800 . ?
C16A H16B 0.9800 . ?
C16A H16C 0.9800 . ?
C17A C18A 1.396(3) . ?
C17A C22A 1.403(3) . ?
C18A C19A 1.396(3) . ?
C19A H19A 0.9500 . ?
C19A C20A 1.398(4) . ?
C20A H20A 0.9500 . ?
C20A C21A 1.373(5) . ?
C21A H21A 0.9500 . ?
C21A C22A 1.384(3) . ?
C22A H22A 0.9500 . ?
C26A H26A 1.0000 . ?
C26A C27A 1.504(3) . ?
C26A C28A 1.513(3) . ?
C27A H27A 0.9800 . ?
C27A H27B 0.9800 . ?
C27A H27C 0.9800 . ?
C28A H28C 0.9800 . ?
C28A H28A 0.9800 . ?
C28A H28B 0.9800 . ?
C29A H29A 1.0000 . ?
C29A C30A 1.532(11) . ?
C29A C31A 1.514(9) . ?
C30A H30A 0.9800 . ?
C30A H30B 0.9800 . ?
C30A H30C 0.9800 . ?
C31A H31A 0.9800 . ?
C31A H31B 0.9800 . ?
C31A H31C 0.9800 . ?
C23A H23A 1.0000 . ?
C23A C24A 1.491(8) . ?
C23A C25A 1.524(7) . ?
C24A H24A 0.9800 . ?
C24A H24B 0.9800 . ?
C24A H24C 0.9800 . ?
C25A H25A 0.9800 . ?
C25A H25B 0.9800 . ?
C25A H25C 0.9800 . ?
Ti1B O1B 1.9184(12) . ?
Ti1B O2B 1.9364(10) . ?
Ti1B O3B 1.8306(12) . ?
Ti1B O4B 1.8343(12) . ?
Ti1B N1B 2.2652(13) . ?
Ti1B N4B 2.3123(13) . ?
O1B C7B 1.340(2) . ?
O2B C18B 1.3366(18) . ?
O3B C23B 1.406(2) . ?
O4B C29B 1.441(4) . ?
O4B C26B 1.420(3) . ?
N1B C1B 1.334(2) . ?
N1B C6B 1.4084(19) . ?
N2B C1B 1.3408(19) . ?
N2B C2B 1.458(2) . ?
N2B C4B 1.445(2) . ?
N3B C1B 1.362(2) . ?
N3B C3B 1.471(2) . ?
N3B C5B 1.456(2) . ?
N4B C12B 1.324(2) . ?
N4B C17B 1.4125(19) . ?
N5B C12B 1.362(2) . ?
N5B C13B 1.456(2) . ?
N5B C15B 1.454(2) . ?
N6B C12B 1.337(2) . ?
N6B C14B 1.452(2) . ?
N6B C16B 1.445(3) . ?
C2B H2BB 0.9900 . ?
C2B H2BA 0.9900 . ?
C2B C3B 1.523(3) . ?
C3B H3BA 0.9900 . ?
C3B H3BB 0.9900 . ?
C4B H4BB 0.9800 . ?
C4B H4BC 0.9800 . ?
C4B H4BA 0.9800 . ?
C5B H5BA 0.9800 . ?
C5B H5BB 0.9800 . ?
C5B H5BC 0.9800 . ?
C6B C7B 1.407(2) . ?
C6B C11B 1.396(2) . ?
C7B C8B 1.393(2) . ?
C8B H8B 0.9500 . ?
C8B C9B 1.392(3) . ?
C9B H9B 0.9500 . ?
C9B C10B 1.379(4) . ?
C10B H10B 0.9500 . ?
C10B C11B 1.397(3) . ?
C11B H11B 0.9500 . ?
C13B H13C 0.9900 . ?
C13B H13D 0.9900 . ?
C13B C14B 1.520(3) . ?
C14B H14C 0.9900 . ?
C14B H14D 0.9900 . ?
C15B H15E 0.9800 . ?
C15B H15F 0.9800 . ?
C15B H15D 0.9800 . ?
C16B H16D 0.9800 . ?
C16B H16E 0.9800 . ?
C16B H16F 0.9800 . ?
C17B C18B 1.402(2) . ?
C17B C22B 1.398(2) . ?
C18B C19B 1.398(2) . ?
C19B H19B 0.9500 . ?
C19B C20B 1.392(3) . ?
C20B H20B 0.9500 . ?
C20B C21B 1.381(3) . ?
C21B H21B 0.9500 . ?
C21B C22B 1.391(3) . ?
C22B H22B 0.9500 . ?
C23B H23B 1.0000 . ?
C23B C24B 1.507(3) . ?
C23B C25B 1.506(3) . ?
C24B H24D 0.9800 . ?
C24B H24E 0.9800 . ?
C24B H24F 0.9800 . ?
C25B H25D 0.9800 . ?
C25B H25E 0.9800 . ?
C25B H25F 0.9800 . ?
C29B H29B 1.0000 . ?
C29B C30B 1.521(6) . ?
C29B C31B 1.484(8) . ?
C30B H30D 0.9800 . ?
C30B H30E 0.9800 . ?
C30B H30F 0.9800 . ?
C31B H31D 0.9800 . ?
C31B H31E 0.9800 . ?
C31B H31F 0.9800 . ?
C26B H26B 1.0000 . ?
C26B C27B 1.491(6) . ?
C26B C28B 1.494(7) . ?
C27B H27D 0.9800 . ?
C27B H27E 0.9800 . ?
C27B H27F 0.9800 . ?
C28B H28D 0.9800 . ?
C28B H28E 0.9800 . ?
C28B H28F 0.9800 . ?

loop_
_geom_torsion_atom_site_label_1
_geom_torsion_atom_site_label_2
_geom_torsion_atom_site_label_3
_geom_torsion_atom_site_label_4
_geom_torsion
_geom_torsion_site_symmetry_1
_geom_torsion_site_symmetry_2
_geom_torsion_site_symmetry_3
_geom_torsion_site_symmetry_4
_geom_torsion_publ_flag
Ti1A O1A C7A C6A 10.14(19) . . . . ?
Ti1A O1A C7A C8A -171.64(12) . . . . ?
Ti1A O2A C18A C17A -3.0(2) . . . . ?
Ti1A O2A C18A C19A 177.50(16) . . . . ?
Ti1A O3A C29A C30A 162.2(6) . . . . ?
Ti1A O3A C29A C31A -76.2(6) . . . . ?
Ti1A O3A C23A C24A 114.9(5) . . . . ?
Ti1A O3A C23A C25A -120.8(4) . . . . ?
Ti1A O4A C26A C27A -113.84(19) . . . . ?
Ti1A O4A C26A C28A 124.08(18) . . . . ?
Ti1A N1A C1A N2A 107.35(18) . . . . ?
Ti1A N1A C1A N3A -71.9(2) . . . . ?
Ti1A N1A C6A C7A -4.78(15) . . . . ?
Ti1A N1A C6A C11A 172.56(13) . . . . ?
Ti1A N4A C12A N5A -115.13(17) . . . . ?
Ti1A N4A C12A N6A 63.0(2) . . . . ?
Ti1A N4A C17A C18A -3.45(17) . . . . ?
Ti1A N4A C17A C22A -178.41(14) . . . . ?
O1A Ti1A O3A C29A -129.5(3) . . . . ?
O1A Ti1A O3A C23A -173.7(5) . . . . ?
O1A Ti1A O4A C26A -140.66(15) . . . . ?
O1A C7A C8A C9A -178.41(15) . . . . ?
O2A Ti1A O3A C29A 32.7(4) . . . . ?
O2A Ti1A O3A C23A -11.5(5) . . . . ?
O2A Ti1A O4A C26A 54.35(16) . . . . ?
O2A C18A C19A C20A 179.3(2) . . . . ?
O3A Ti1A O4A C26A -44.09(16) . . . . ?
O4A Ti1A O3A C29A 127.1(3) . . . . ?
O4A Ti1A O3A C23A 82.9(5) . . . . ?
N1A Ti1A O3A C29A -131.7(4) . . . . ?
N1A Ti1A O3A C23A -175.9(5) . . . . ?
N1A Ti1A O4A C26A 146.54(16) . . . . ?
N1A C6A C7A O1A -1.8(2) . . . . ?
N1A C6A C7A C8A 179.94(14) . . . . ?
N1A C6A C11A C10A -179.90(16) . . . . ?
N2A C2A C3A N3A 17.6(2) . . . . ?
N4A Ti1A O3A C29A -43.0(3) . . . . ?
N4A Ti1A O3A C23A -87.2(5) . . . . ?
N4A Ti1A O4A C26A 98.8(2) . . . . ?
N4A C17A C18A O2A 4.2(2) . . . . ?
N4A C17A C18A C19A -176.24(18) . . . . ?
N4A C17A C22A C21A 175.92(17) . . . . ?
N5A C13A C14A N6A -22.56(19) . . . . ?
C1A N1A C6A C7A 134.91(16) . . . . ?
C1A N1A C6A C11A -47.8(2) . . . . ?
C1A N2A C2A C3A -16.7(2) . . . . ?
C1A N3A C3A C2A -13.9(2) . . . . ?
C2A N2A C1A N1A -170.79(18) . . . . ?
C2A N2A C1A N3A 8.6(2) . . . . ?
C3A N3A C1A N1A -176.69(18) . . . . ?
C3A N3A C1A N2A 3.9(2) . . . . ?
C4A N2A C1A N1A -28.8(3) . . . . ?
C4A N2A C1A N3A 150.54(19) . . . . ?
C4A N2A C2A C3A -161.34(18) . . . . ?
C5A N3A C1A N1A -19.6(3) . . . . ?
C5A N3A C1A N2A 160.97(19) . . . . ?
C5A N3A C3A C2A -172.3(2) . . . . ?
C6A N1A C1A N2A -26.9(3) . . . . ?
C6A N1A C1A N3A 153.83(17) . . . . ?
C6A C7A C8A C9A -0.2(2) . . . . ?
C7A C6A C11A C10A -2.7(2) . . . . ?
C7A C8A C9A C10A -1.8(3) . . . . ?
C8A C9A C10A C11A 1.5(3) . . . . ?
C9A C10A C11A C6A 0.7(3) . . . . ?
C11A C6A C7A O1A -179.31(14) . . . . ?
C11A C6A C7A C8A 2.4(2) . . . . ?
C12A N4A C17A C18A -160.08(16) . . . . ?
C12A N4A C17A C22A 25.0(2) . . . . ?
C12A N5A C13A C14A 22.73(19) . . . . ?
C12A N6A C14A C13A 16.1(2) . . . . ?
C13A N5A C12A N4A 164.89(16) . . . . ?
C13A N5A C12A N6A -13.47(19) . . . . ?
C14A N6A C12A N4A 179.26(16) . . . . ?
C14A N6A C12A N5A -2.3(2) . . . . ?
C15A N5A C12A N4A 23.9(3) . . . . ?
C15A N5A C12A N6A -154.49(17) . . . . ?
C15A N5A C13A C14A 165.73(16) . . . . ?
C16A N6A C12A N4A 17.4(3) . . . . ?
C16A N6A C12A N5A -164.12(17) . . . . ?
C16A N6A C14A C13A 178.76(18) . . . . ?
C17A N4A C12A N5A 38.1(2) . . . . ?
C17A N4A C12A N6A -143.74(16) . . . . ?
C17A C18A C19A C20A -0.2(3) . . . . ?
C18A C17A C22A C21A 1.3(3) . . . . ?
C18A C19A C20A C21A 1.0(4) . . . . ?
C19A C20A C21A C22A -0.7(4) . . . . ?
C20A C21A C22A C17A -0.4(3) . . . . ?
C22A C17A C18A O2A 179.51(16) . . . . ?
C22A C17A C18A C19A -1.0(3) . . . . ?
Ti1B O1B C7B C6B 5.2(2) . . . . ?
Ti1B O1B C7B C8B -173.84(14) . . . . ?
Ti1B O2B C18B C17B -14.80(18) . . . . ?
Ti1B O2B C18B C19B 165.96(12) . . . . ?
Ti1B O3B C23B C24B 87.5(2) . . . . ?
Ti1B O3B C23B C25B -149.65(17) . . . . ?
Ti1B O4B C29B C30B -152.4(3) . . . . ?
Ti1B O4B C29B C31B 85.1(5) . . . . ?
Ti1B O4B C26B C27B 138.8(3) . . . . ?
Ti1B O4B C26B C28B -93.6(5) . . . . ?
Ti1B N1B C1B N2B -59.47(19) . . . . ?
Ti1B N1B C1B N3B 119.75(16) . . . . ?
Ti1B N1B C6B C7B 3.52(16) . . . . ?
Ti1B N1B C6B C11B 177.02(15) . . . . ?
Ti1B N4B C12B N5B -103.32(18) . . . . ?
Ti1B N4B C12B N6B 75.77(19) . . . . ?
Ti1B N4B C17B C18B 4.21(16) . . . . ?
Ti1B N4B C17B C22B -172.70(14) . . . . ?
O1B Ti1B O3B C23B -63.56(17) . . . . ?
O1B Ti1B O4B C29B -36.9(3) . . . . ?
O1B Ti1B O4B C26B 11.2(3) . . . . ?
O1B C7B C8B C9B 179.08(19) . . . . ?
O2B Ti1B O3B C23B 128.58(17) . . . . ?
O2B Ti1B O4B C29B 124.0(3) . . . . ?
O2B Ti1B O4B C26B 172.0(3) . . . . ?
O2B C18B C19B C20B 178.48(15) . . . . ?
O3B Ti1B O4B C29B -132.4(3) . . . . ?
O3B Ti1B O4B C26B -84.3(3) . . . . ?
O4B Ti1B O3B C23B 33.90(18) . . . . ?
N1B Ti1B O3B C23B -113.2(2) . . . . ?
N1B Ti1B O4B C29B 38.8(3) . . . . ?
N1B Ti1B O4B C26B 86.9(3) . . . . ?
N1B C6B C7B O1B -5.5(2) . . . . ?
N1B C6B C7B C8B 173.57(16) . . . . ?
N1B C6B C11B C10B -172.64(18) . . . . ?
N2B C2B C3B N3B 18.95(18) . . . . ?
N4B Ti1B O3B C23B -157.89(17) . . . . ?
N4B Ti1B O4B C29B 129.0(4) . . . . ?
N4B Ti1B O4B C26B 177.1(3) . . . . ?
N4B C17B C18B O2B 5.2(2) . . . . ?
N4B C17B C18B C19B -175.55(14) . . . . ?
N4B C17B C22B C21B 176.27(16) . . . . ?
N5B C13B C14B N6B -8.6(3) . . . . ?
C1B N1B C6B C7B 167.05(14) . . . . ?
C1B N1B C6B C11B -19.4(2) . . . . ?
C1B N2B C2B C3B -14.14(19) . . . . ?
C1B N3B C3B C2B -18.81(19) . . . . ?
C2B N2B C1B N1B -177.93(15) . . . . ?
C2B N2B C1B N3B 2.73(19) . . . . ?
C3B N3B C1B N1B -168.55(16) . . . . ?
C3B N3B C1B N2B 10.74(19) . . . . ?
C4B N2B C1B N1B -13.8(2) . . . . ?
C4B N2B C1B N3B 166.85(15) . . . . ?
C4B N2B C2B C3B -178.95(15) . . . . ?
C5B N3B C1B N1B -24.3(3) . . . . ?
C5B N3B C1B N2B 154.97(16) . . . . ?
C5B N3B C3B C2B -165.29(15) . . . . ?
C6B N1B C1B N2B 139.73(15) . . . . ?
C6B N1B C1B N3B -41.1(2) . . . . ?
C6B C7B C8B C9B 0.1(3) . . . . ?
C7B C6B C11B C10B 0.5(3) . . . . ?
C7B C8B C9B C10B 0.3(4) . . . . ?
C8B C9B C10B C11B -0.4(4) . . . . ?
C9B C10B C11B C6B 0.0(3) . . . . ?
C11B C6B C7B O1B -179.54(15) . . . . ?
C11B C6B C7B C8B -0.5(3) . . . . ?
C12B N4B C17B C18B -132.56(15) . . . . ?
C12B N4B C17B C22B 50.5(2) . . . . ?
C12B N5B C13B C14B 8.5(3) . . . . ?
C12B N6B C14B C13B 6.4(3) . . . . ?
C13B N5B C12B N4B 174.34(19) . . . . ?
C13B N5B C12B N6B -4.8(2) . . . . ?
C14B N6B C12B N4B 179.52(18) . . . . ?
C14B N6B C12B N5B -1.3(2) . . . . ?
C15B N5B C12B N4B 25.5(3) . . . . ?
C15B N5B C12B N6B -153.72(19) . . . . ?
C15B N5B C13B C14B 158.5(2) . . . . ?
C16B N6B C12B N4B 12.6(3) . . . . ?
C16B N6B C12B N5B -168.20(19) . . . . ?
C16B N6B C14B C13B 173.8(2) . . . . ?
C17B N4B C12B N5B 29.2(3) . . . . ?
C17B N4B C12B N6B -151.76(16) . . . . ?
C17B C18B C19B C20B -0.7(2) . . . . ?
C18B C17B C22B C21B -0.5(3) . . . . ?
C18B C19B C20B C21B -1.1(3) . . . . ?
C19B C20B C21B C22B 2.1(3) . . . . ?
C20B C21B C22B C17B -1.3(3) . . . . ?
C22B C17B C18B O2B -177.74(15) . . . . ?
C22B C17B C18B C19B 1.5(2) . . . . ?
